data_7057083
loop_
_publ_author_name
'Rojek, Tomasz'
'Goldeman, Waldemar'
'\'Slepokura, Katarzyna'
'Duczmal, Marek'
'Wojciechowska, Agnieszka'
'Matczak-Jon, Ewa'

_publ_section_title
;
 1D Co(ii) coordination polymers based on cyclobutyl- and
 cyclopentyl-substituted zoledronate analogues: synthesis, structural
 comparison, thermal stability and magnetic properties
;
_journal_issue 10
_journal_name_full 'New Journal of Chemistry'
_journal_page_first 7830
_journal_paper_doi 10.1039/C8NJ00118A
_journal_volume 42
_journal_year 2018
_chemical_formula_moiety 'C9 H16 N2 O7 P2, 4(H2 O)'
_chemical_formula_sum 'C9 H24 N2 O11 P2'
_chemical_formula_weight 398.24
_space_group_crystal_system monoclinic
_space_group_IT_number 14
_space_group_name_Hall '-P 2ybc'
_space_group_name_H-M_alt 'P 1 21/c 1'
_symmetry_space_group_name_Hall '-P 2ybc'
_symmetry_space_group_name_H-M 'P 1 21/c 1'
_atom_sites_solution_hydrogens mixed
_atom_sites_solution_primary direct
_atom_sites_solution_secondary difmap
_audit_creation_method SHELXL-2014/7
_audit_update_record
;
2017-12-11 deposited with the CCDC.
2018-03-01 downloaded from the CCDC.
;
_cell_angle_alpha 90
_cell_angle_beta 91.27(3)
_cell_angle_gamma 90
_cell_formula_units_Z 4
_cell_length_a 6.895(2)
_cell_length_b 16.818(6)
_cell_length_c 14.457(6)
_cell_measurement_reflns_used 6382
_cell_measurement_temperature 100(2)
_cell_measurement_theta_max 77.83
_cell_measurement_theta_min 2.62
_cell_volume 1676.0(10)
_computing_cell_refinement
;
CrysAlis RED, Oxford Diffraction Ltd.,
Version 1.171.33.66 (release 28-04-2010 CrysAlis171 .NET)
(compiled Apr 28 2010,14:27:37)
;
_computing_data_collection
;
CrysAlis CCD, Oxford Diffraction Ltd.,
Version 1.171.33.66 (release 28-04-2010 CrysAlis171 .NET)
(compiled Apr 28 2010,14:27:37)
;
_computing_data_reduction
;
CrysAlis RED, Oxford Diffraction Ltd.,
Version 1.171.33.66 (release 28-04-2010 CrysAlis171 .NET)
(compiled Apr 28 2010,14:27:37)
;
_computing_structure_refinement 'SHELXL-2014/7 (Sheldrick, 2015)'
_computing_structure_solution 'SHELXS-97 (Sheldrick, 2008)'
_diffrn_ambient_temperature 100(2)
_diffrn_detector_area_resol_mean 8.1956
_diffrn_measured_fraction_theta_full 1.000
_diffrn_measured_fraction_theta_max 0.977
_diffrn_measurement_device_type 'Oxford Diffraction, Xcalibur PX, Onyx'
_diffrn_measurement_method 'omega scans'
_diffrn_radiation_type CuK\a
_diffrn_radiation_wavelength 1.5418
_diffrn_reflns_av_R_equivalents 0.0503
_diffrn_reflns_av_unetI/netI 0.0402
_diffrn_reflns_Laue_measured_fraction_full 1.000
_diffrn_reflns_Laue_measured_fraction_max 0.977
_diffrn_reflns_limit_h_max 5
_diffrn_reflns_limit_h_min -8
_diffrn_reflns_limit_k_max 21
_diffrn_reflns_limit_k_min -17
_diffrn_reflns_limit_l_max 17
_diffrn_reflns_limit_l_min -18
_diffrn_reflns_number 9263
_diffrn_reflns_point_group_measured_fraction_full 1.000
_diffrn_reflns_point_group_measured_fraction_max 0.977
_diffrn_reflns_theta_full 67.680
_diffrn_reflns_theta_max 77.976
_diffrn_reflns_theta_min 4.033
_diffrn_source 'Enhance (Cu) X-ray Source'
_exptl_absorpt_coefficient_mu 2.930
_exptl_absorpt_correction_T_max 1.0001
_exptl_absorpt_correction_T_min 0.535
_exptl_absorpt_correction_type multi-scan
_exptl_absorpt_process_details
;
CrysAlis RED, Oxford Diffraction Ltd.,
Version 1.171.33.66 (release 28-04-2010 CrysAlis171 .NET)
(compiled Apr 28 2010,14:27:37)
Empirical absorption correction using spherical harmonics,
 implemented in SCALE3 ABSPACK scaling algorithm.
;
_exptl_crystal_colour colourless
_exptl_crystal_density_diffrn 1.578
_exptl_crystal_description column
_exptl_crystal_F_000 840
_exptl_crystal_size_max 0.46
_exptl_crystal_size_mid 0.07
_exptl_crystal_size_min 0.05
_refine_diff_density_max 0.857
_refine_diff_density_min -1.061
_refine_diff_density_rms 0.130
_refine_ls_extinction_method none
_refine_ls_goodness_of_fit_ref 1.052
_refine_ls_hydrogen_treatment constr
_refine_ls_matrix_type full
_refine_ls_number_parameters 221
_refine_ls_number_reflns 3505
_refine_ls_number_restraints 13
_refine_ls_restrained_S_all 1.050
_refine_ls_R_factor_all 0.0653
_refine_ls_R_factor_gt 0.0605
_refine_ls_shift/su_max 0.000
_refine_ls_shift/su_mean 0.000
_refine_ls_structure_factor_coef Fsqd
_refine_ls_weighting_details 'w=1/[\s^2^(Fo^2^)+(0.1348P)^2^] where P=(Fo^2^+2Fc^2^)/3'
_refine_ls_weighting_scheme calc
_refine_ls_wR_factor_gt 0.1628
_refine_ls_wR_factor_ref 0.1678
_reflns_Friedel_coverage 0.000
_reflns_number_gt 3053
_reflns_number_total 3505
_reflns_threshold_expression 'I > 2\s(I)'
_cod_data_source_file c8nj00118a2.cif
_cod_data_source_block 2_tr33
_cod_depositor_comments 'Adding full bibliography for 7057080--7057083.cif.'
_cod_database_code 7057083
_shelx_shelxl_version_number 2014/7
_shelx_space_group_comment
;
The symmetry employed for this shelxl refinement is uniquely defined
by the following loop, which should always be used as a source of
symmetry information in preference to the above space-group names.
They are only intended as comments.
;
_shelx_estimated_absorpt_t_min 0.346
_shelx_estimated_absorpt_t_max 0.867

loop_
_space_group_symop_operation_xyz
'x, y, z'
'-x, y+1/2, -z+1/2'
'-x, -y, -z'
'x, -y-1/2, z-1/2'

loop_
_atom_site_label
_atom_site_type_symbol
_atom_site_fract_x
_atom_site_fract_y
_atom_site_fract_z
_atom_site_U_iso_or_equiv
_atom_site_adp_type
_atom_site_occupancy
_atom_site_site_symmetry_order
_atom_site_calc_flag
_atom_site_refinement_flags_posn
_atom_site_refinement_flags_adp
P1 P 0.36208(7) 0.21703(3) 0.22984(3) 0.00984(19) Uani 1 1 d . .
O1 O 0.4260(2) 0.17968(9) 0.14176(11) 0.0139(3) Uani 1 1 d . .
O2 O 0.5193(2) 0.25598(10) 0.28880(10) 0.0136(3) Uani 1 1 d . .
O3 O 0.2567(2) 0.15604(9) 0.29315(11) 0.0131(3) Uani 1 1 d . .
H3 H 0.1971 0.1226 0.2600 0.020 Uiso 1 1 calc R U
P2 P 0.01414(7) 0.31109(3) 0.30141(3) 0.01025(19) Uani 1 1 d . .
O4 O -0.0968(2) 0.38740(9) 0.29512(10) 0.0136(3) Uani 1 1 d . .
O5 O 0.1373(2) 0.30091(10) 0.39153(11) 0.0144(3) Uani 1 1 d . .
H5 H 0.1713 0.3458 0.4115 0.022 Uiso 1 1 calc R U
O6 O -0.1185(2) 0.23671(9) 0.29734(11) 0.0144(3) Uani 1 1 d . .
H6 H -0.2321 0.2505 0.2826 0.022 Uiso 1 1 calc R U
O7 O 0.0553(2) 0.26908(9) 0.12509(10) 0.0130(3) Uani 1 1 d . .
H7 H 0.0002 0.2265 0.1396 0.020 Uiso 1 1 calc R U
N1 N 0.4157(3) 0.35041(11) 0.09343(12) 0.0115(4) Uani 1 1 d . .
N2 N 0.5256(3) 0.30077(12) -0.03350(13) 0.0169(4) Uani 1 1 d D .
H2N H 0.5387 0.2802 -0.0890 0.020 Uiso 1 1 d DR U
C1 C 0.1759(3) 0.29546(12) 0.20067(14) 0.0105(4) Uani 1 1 d . .
C2 C 0.2719(3) 0.37352(13) 0.16478(14) 0.0119(4) Uani 1 1 d . .
C3 C 0.1294(3) 0.43222(13) 0.11626(15) 0.0145(4) Uani 1 1 d . .
H3A H 0.0896 0.4126 0.0542 0.017 Uiso 1 1 calc R U
H3B H 0.0122 0.4403 0.1535 0.017 Uiso 1 1 calc R U
C4 C 0.2471(4) 0.50989(14) 0.10911(18) 0.0214(5) Uani 1 1 d . .
H4A H 0.1617 0.5567 0.1166 0.026 Uiso 1 1 calc R U
H4B H 0.3094 0.5135 0.0482 0.026 Uiso 1 1 calc R U
C5 C 0.4025(4) 0.50659(14) 0.18804(18) 0.0217(5) Uani 1 1 d . .
H5A H 0.5345 0.5092 0.1626 0.026 Uiso 1 1 calc R U
H5B H 0.3858 0.5515 0.2314 0.026 Uiso 1 1 calc R U
C6 C 0.3709(3) 0.42671(14) 0.23746(15) 0.0154(4) Uani 1 1 d . .
H6A H 0.4962 0.4036 0.2585 0.018 Uiso 1 1 calc R U
H6B H 0.2872 0.4337 0.2917 0.018 Uiso 1 1 calc R U
C21 C 0.3659(3) 0.32162(13) 0.00980(15) 0.0143(4) Uani 1 1 d . .
H21 H 0.2372 0.3169 -0.0145 0.017 Uiso 1 1 calc R U
C41 C 0.6837(3) 0.31613(14) 0.02341(17) 0.0181(5) Uani 1 1 d . .
H41 H 0.8158 0.3069 0.0094 0.022 Uiso 1 1 calc R U
C51 C 0.6162(3) 0.34686(13) 0.10314(16) 0.0159(4) Uani 1 1 d . .
H51 H 0.6917 0.3629 0.1556 0.019 Uiso 1 1 calc R U
O1W O 0.3162(2) 0.40145(10) 0.49172(11) 0.0172(3) Uani 1 1 d D .
H1W H 0.4254 0.4112 0.4697 0.026 Uiso 1 1 d DR U
H2W H 0.3286 0.3745 0.5404 0.026 Uiso 1 1 d DR U
O2W O 0.6958(3) 0.43615(10) 0.44710(12) 0.0198(4) Uani 1 1 d D .
H3W H 0.7588 0.4175 0.4030 0.030 Uiso 1 1 d DR U
H4W H 0.7176 0.4851 0.4530 0.030 Uiso 1 1 d DR U
O3W O 0.8057(2) 0.36222(10) 0.61263(11) 0.0167(3) Uani 1 1 d D .
H5W H 0.6960 0.3478 0.6304 0.025 Uiso 1 1 d DR U
H6W H 0.7980 0.3802 0.5585 0.025 Uiso 1 1 d DR U
O4W O 0.0684(3) 0.04971(11) 0.20537(17) 0.0355(5) Uani 1 1 d D .
H7W H -0.0339 0.0688 0.1819 0.053 Uiso 1 1 d DR U
H8W H 0.0558 0.0007 0.2144 0.053 Uiso 1 1 d DR U

loop_
_atom_site_aniso_label
_atom_site_aniso_U_11
_atom_site_aniso_U_22
_atom_site_aniso_U_33
_atom_site_aniso_U_23
_atom_site_aniso_U_13
_atom_site_aniso_U_12
P1 0.0074(3) 0.0100(3) 0.0121(3) 0.00048(17) 0.0008(2) 0.00059(17)
O1 0.0129(8) 0.0161(8) 0.0130(7) -0.0006(6) 0.0030(6) 0.0026(6)
O2 0.0079(7) 0.0168(8) 0.0159(7) 0.0003(6) -0.0012(5) -0.0002(6)
O3 0.0125(8) 0.0112(7) 0.0158(7) 0.0008(5) 0.0020(6) -0.0001(6)
P2 0.0073(3) 0.0104(3) 0.0131(3) 0.00002(17) 0.0013(2) 0.00072(17)
O4 0.0112(7) 0.0132(8) 0.0164(7) -0.0002(5) 0.0012(6) 0.0022(6)
O5 0.0149(8) 0.0143(7) 0.0141(7) -0.0005(6) -0.0003(6) 0.0012(6)
O6 0.0084(7) 0.0128(7) 0.0220(8) -0.0001(6) 0.0024(6) -0.0001(6)
O7 0.0117(8) 0.0127(7) 0.0146(7) -0.0001(5) -0.0024(6) -0.0043(6)
N1 0.0098(9) 0.0112(8) 0.0135(8) 0.0022(6) -0.0002(7) -0.0010(6)
N2 0.0192(10) 0.0185(9) 0.0130(8) 0.0005(7) 0.0019(8) 0.0033(7)
C1 0.0095(10) 0.0110(9) 0.0110(9) -0.0005(7) -0.0009(8) -0.0014(7)
C2 0.0101(10) 0.0129(9) 0.0128(9) 0.0004(7) 0.0012(7) 0.0001(8)
C3 0.0129(10) 0.0128(10) 0.0179(9) 0.0010(8) -0.0001(8) 0.0020(8)
C4 0.0228(12) 0.0147(11) 0.0269(12) 0.0056(9) 0.0009(9) -0.0001(9)
C5 0.0242(13) 0.0138(11) 0.0273(12) -0.0009(9) 0.0040(10) -0.0072(9)
C6 0.0149(11) 0.0146(10) 0.0167(9) -0.0026(8) -0.0014(8) -0.0036(8)
C21 0.0136(11) 0.0149(10) 0.0144(10) 0.0025(8) 0.0007(8) 0.0009(8)
C41 0.0111(11) 0.0184(11) 0.0251(12) 0.0034(8) 0.0046(9) -0.0002(8)
C51 0.0086(10) 0.0165(10) 0.0226(11) 0.0063(8) -0.0019(8) -0.0028(8)
O1W 0.0168(8) 0.0183(8) 0.0165(7) 0.0009(6) -0.0005(6) -0.0022(6)
O2W 0.0238(9) 0.0168(8) 0.0190(7) -0.0010(6) 0.0063(6) 0.0001(6)
O3W 0.0124(7) 0.0188(8) 0.0190(7) 0.0012(6) 0.0008(6) -0.0014(6)
O4W 0.0340(11) 0.0121(8) 0.0593(14) 0.0055(8) -0.0252(10) -0.0042(8)

loop_
_atom_type_symbol
_atom_type_description
_atom_type_scat_dispersion_real
_atom_type_scat_dispersion_imag
_atom_type_scat_source
C C 0.0181 0.0091 'International Tables Vol C Tables 4.2.6.8 and 6.1.1.4'
H H 0.0000 0.0000 'International Tables Vol C Tables 4.2.6.8 and 6.1.1.4'
N N 0.0311 0.0180 'International Tables Vol C Tables 4.2.6.8 and 6.1.1.4'
O O 0.0492 0.0322 'International Tables Vol C Tables 4.2.6.8 and 6.1.1.4'
P P 0.2955 0.4335 'International Tables Vol C Tables 4.2.6.8 and 6.1.1.4'

loop_
_geom_angle_atom_site_label_1
_geom_angle_atom_site_label_2
_geom_angle_atom_site_label_3
_geom_angle
_geom_angle_publ_flag
O1 P1 O2 116.15(10) yes
O1 P1 O3 111.85(9) yes
O2 P1 O3 106.88(9) yes
O1 P1 C1 108.42(9) yes
O2 P1 C1 107.42(9) yes
O3 P1 C1 105.52(9) yes
P1 O3 H3 109.5 ?
O4 P2 O5 114.59(9) yes
O4 P2 O6 112.94(9) yes
O5 P2 O6 104.76(9) yes
O4 P2 C1 112.69(9) yes
O5 P2 C1 108.29(10) yes
O6 P2 C1 102.61(9) yes
P2 O5 H5 109.5 ?
P2 O6 H6 109.5 ?
C1 O7 H7 109.5 ?
C21 N1 C51 108.10(19) ?
C21 N1 C2 123.68(18) ?
C51 N1 C2 127.93(19) ?
C21 N2 C41 108.9(2) ?
C21 N2 H2N 129.6 ?
C41 N2 H2N 121.6 ?
O7 C1 C2 104.50(16) ?
O7 C1 P2 106.97(14) ?
C2 C1 P2 113.83(14) ?
O7 C1 P1 109.64(14) ?
C2 C1 P1 111.77(14) ?
P2 C1 P1 109.83(10) ?
N1 C2 C6 109.46(17) ?
N1 C2 C3 106.05(16) ?
C6 C2 C3 101.95(17) ?
N1 C2 C1 107.59(16) yes
C6 C2 C1 116.66(17) ?
C3 C2 C1 114.57(17) ?
C4 C3 C2 103.91(18) ?
C4 C3 H3A 111.0 ?
C2 C3 H3A 111.0 ?
C4 C3 H3B 111.0 ?
C2 C3 H3B 111.0 ?
H3A C3 H3B 109.0 ?
C3 C4 C5 106.06(19) ?
C3 C4 H4A 110.5 ?
C5 C4 H4A 110.5 ?
C3 C4 H4B 110.5 ?
C5 C4 H4B 110.5 ?
H4A C4 H4B 108.7 ?
C6 C5 C4 105.70(19) ?
C6 C5 H5A 110.6 ?
C4 C5 H5A 110.6 ?
C6 C5 H5B 110.6 ?
C4 C5 H5B 110.6 ?
H5A C5 H5B 108.7 ?
C2 C6 C5 104.90(18) ?
C2 C6 H6A 110.8 ?
C5 C6 H6A 110.8 ?
C2 C6 H6B 110.8 ?
C5 C6 H6B 110.8 ?
H6A C6 H6B 108.8 ?
N2 C21 N1 108.8(2) ?
N2 C21 H21 125.6 ?
N1 C21 H21 125.6 ?
C51 C41 N2 107.3(2) ?
C51 C41 H41 126.3 ?
N2 C41 H41 126.3 ?
C41 C51 N1 106.9(2) ?
C41 C51 H51 126.6 ?
N1 C51 H51 126.6 ?
H1W O1W H2W 110.4 ?
H3W O2W H4W 110.4 ?
H5W O3W H6W 110.5 ?
H7W O4W H8W 110.5 ?

loop_
_geom_bond_atom_site_label_1
_geom_bond_atom_site_label_2
_geom_bond_distance
_geom_bond_publ_flag
P1 O1 1.4950(16) yes
P1 O2 1.5133(16) yes
P1 O3 1.5643(16) yes
P1 C1 1.882(2) yes
O3 H3 0.8400 ?
P2 O4 1.4955(16) yes
P2 O5 1.5489(18) yes
P2 O6 1.5499(17) yes
P2 C1 1.873(2) yes
O5 H5 0.8400 ?
O6 H6 0.8400 ?
O7 C1 1.429(2) ?
O7 H7 0.8400 ?
N1 C21 1.340(3) ?
N1 C51 1.387(3) ?
N1 C2 1.498(3) ?
N2 C21 1.326(3) ?
N2 C41 1.375(3) ?
N2 H2N 0.8802 ?
C1 C2 1.564(3) ?
C2 C6 1.529(3) ?
C2 C3 1.550(3) ?
C3 C4 1.542(3) ?
C3 H3A 0.9900 ?
C3 H3B 0.9900 ?
C4 C5 1.549(4) ?
C4 H4A 0.9900 ?
C4 H4B 0.9900 ?
C5 C6 1.539(3) ?
C5 H5A 0.9900 ?
C5 H5B 0.9900 ?
C6 H6A 0.9900 ?
C6 H6B 0.9900 ?
C21 H21 0.9500 ?
C41 C51 1.355(3) ?
C41 H41 0.9500 ?
C51 H51 0.9500 ?
O1W H1W 0.8404 ?
O1W H2W 0.8402 ?
O2W H3W 0.8403 ?
O2W H4W 0.8402 ?
O3W H5W 0.8400 ?
O3W H6W 0.8400 ?
O4W H7W 0.8400 ?
O4W H8W 0.8400 ?

loop_
_geom_hbond_atom_site_label_D
_geom_hbond_atom_site_label_H
_geom_hbond_atom_site_label_A
_geom_hbond_distance_DH
_geom_hbond_distance_HA
_geom_hbond_distance_DA
_geom_hbond_angle_DHA
_geom_hbond_site_symmetry_A
O3 H3 O4W 0.84 1.70 2.534(3) 173.0 .
O5 H5 O1W 0.84 1.78 2.530(2) 147.7 .
O6 H6 O2 0.84 1.72 2.519(2) 157.8 1_455
O7 H7 O3W 0.84 2.04 2.803(2) 151.2 4_465
N2 H2N O2 0.88 1.87 2.740(3) 169.2 4_565
O1W H1W O2W 0.84 1.95 2.772(3) 167.3 .
O1W H2W O1 0.84 1.84 2.658(2) 164.4 4_566
O2W H3W O4 0.84 1.94 2.772(2) 173.0 1_655
O2W H4W O1W 0.84 2.08 2.873(3) 156.1 3_666
O3W H5W O1 0.84 1.93 2.753(2) 166.7 4_566
O3W H6W O2W 0.84 1.98 2.787(3) 160.5 .
O4W H7W O3W 0.84 1.88 2.677(3) 158.7 4_465
O4W H8W O4 0.84 1.93 2.737(3) 160.4 2_545
C3 H3B O4 0.99 2.37 3.141(3) 134.2 .
C6 H6A O2 0.99 2.52 3.132(3) 119.4 .
C21 H21 O5 0.95 2.49 3.088(3) 120.8 4_565
C51 H51 O4 0.95 2.50 3.441(3) 172.8 1_655

loop_
_geom_torsion_atom_site_label_1
_geom_torsion_atom_site_label_2
_geom_torsion_atom_site_label_3
_geom_torsion_atom_site_label_4
_geom_torsion
_geom_torsion_publ_flag
O4 P2 C1 O7 -78.19(15) ?
O5 P2 C1 O7 153.99(13) ?
O6 P2 C1 O7 43.58(15) ?
O4 P2 C1 C2 36.71(17) ?
O5 P2 C1 C2 -91.11(16) ?
O6 P2 C1 C2 158.48(15) ?
O4 P2 C1 P1 162.89(10) ?
O5 P2 C1 P1 35.07(13) ?
O6 P2 C1 P1 -75.34(12) ?
O1 P1 C1 O7 37.32(16) ?
O2 P1 C1 O7 163.58(13) ?
O3 P1 C1 O7 -82.66(15) ?
O1 P1 C1 C2 -78.08(16) ?
O2 P1 C1 C2 48.18(16) ?
O3 P1 C1 C2 161.94(13) ?
O1 P1 C1 P2 154.58(10) ?
O2 P1 C1 P2 -79.16(12) ?
O3 P1 C1 P2 34.60(13) ?
C21 N1 C2 C6 -162.5(2) ?
C51 N1 C2 C6 24.4(3) ?
C21 N1 C2 C3 -53.2(3) ?
C51 N1 C2 C3 133.7(2) ?
C21 N1 C2 C1 69.8(2) ?
C51 N1 C2 C1 -103.3(2) ?
O7 C1 C2 N1 -71.03(19) yes
P2 C1 C2 N1 172.63(13) yes
P1 C1 C2 N1 47.48(19) yes
O7 C1 C2 C6 165.59(17) yes
P2 C1 C2 C6 49.2(2) yes
P1 C1 C2 C6 -75.9(2) yes
O7 C1 C2 C3 46.6(2) yes
P2 C1 C2 C3 -69.7(2) yes
P1 C1 C2 C3 165.12(14) yes
N1 C2 C3 C4 -74.4(2) ?
C6 C2 C3 C4 40.1(2) ?
C1 C2 C3 C4 167.05(17) ?
C2 C3 C4 C5 -25.2(2) ?
C3 C4 C5 C6 0.6(2) ?
N1 C2 C6 C5 72.0(2) ?
C3 C2 C6 C5 -40.0(2) ?
C1 C2 C6 C5 -165.58(18) ?
C4 C5 C6 C2 24.6(2) ?
C41 N2 C21 N1 0.2(3) ?
C51 N1 C21 N2 -0.4(2) ?
C2 N1 C21 N2 -174.72(18) ?
C21 N2 C41 C51 0.2(3) ?
N2 C41 C51 N1 -0.4(2) ?
C21 N1 C51 C41 0.5(2) ?
C2 N1 C51 C41 174.5(2) ?
